data_2000976
loop_
_publ_author_name
'Serra, D. L.'
'Hwu, S.-J.'

_publ_section_title
;
 Structure of orthorhombic NbPO~5~
;
_journal_issue 4
_journal_name_full 'Acta Crystallographica Section C'
_journal_page_first 733
_journal_page_last 735
_journal_paper_doi 10.1107/S0108270191011265
_journal_volume 48
_journal_year 1992
_chemical_formula_sum 'Nb O5 P'
_chemical_formula_weight 203.88
_space_group_IT_number 62
_space_group_name_Hall '-P 2ac 2n'
_space_group_name_H-M_alt 'P n m a'
_symmetry_cell_setting orthorhombic
_symmetry_space_group_name_Hall '-P 2ac 2n'
_symmetry_space_group_name_H-M 'P n m a'
_cell_angle_alpha 90
_cell_angle_beta 90
_cell_angle_gamma 90
_cell_formula_units_Z 4
_cell_length_a 11.304(2)
_cell_length_b 5.316(2)
_cell_length_c 6.640(2)
_cell_volume 399.0(2)
_diffrn_radiation_type Mo
_diffrn_radiation_wavelength 0.71069
_exptl_absorpt_coefficient_mu 3.18
_exptl_crystal_density_diffrn 3.39
_exptl_crystal_F_000 384
_cod_data_source_file st0536.cif
_cod_data_source_block st0536a
_cod_original_cell_volume 399.0(3)
_cod_original_formula_sum 'Nb1 O5 P1'
_cod_database_code 2000976

loop_
_space_group_symop_id
_space_group_symop_operation_xyz
1 x,y,z
2 -x+1/2,-y,z+1/2
3 x+1/2,-y+1/2,-z+1/2
4 -x,y+1/2,-z
5 -x,-y,-z
6 x+1/2,y,-z+1/2
7 -x+1/2,y+1/2,z+1/2
8 x,-y+1/2,z

loop_
_atom_site_label
_atom_site_fract_x
_atom_site_fract_y
_atom_site_fract_z
Nb .43757(4) .25 .33115(6)
P .15440(10) .25 .5282(2)
O(1) .0 .0 .0
O(2) .0821(4) .25 .3354(6)
O(3) .1287(3) .0171(8) .6476(6)
O(4) .2849(3) .25 .4710(6)

loop_
_geom_bond_atom_site_label_1
_geom_bond_atom_site_label_2
_geom_bond_distance
Nb O(1) 1.8764(4)
Nb O(2) 1.973(4)
Nb O(3) 2.015(3)
Nb O(4) 1.959(4)
P O(2) 1.519(4)
P O(3) 1.499(3)
P O(4) 1.523(4)
